data_4022612
loop_
_publ_author_name
'Mihaiela Stuparu'
'Volker Gramlich'
'Amnon Stanger'
'A. Dieter Schl\"uter'

_publ_section_title
;
 Double-Stranded Cycles: Toward C~84~'s Belt Region
;
_journal_name_full 'Journal of Organic Chemistry'
_journal_page_first 424
_journal_page_last 430
_journal_paper_doi 10.1021/jo0617114
_journal_volume 72
_journal_year 2007
_chemical_formula_sum 'C73 H78 Cl2'
_chemical_formula_weight 1026.25
_chemical_name_systematic
;
  ?
;
_space_group_IT_number 14
_symmetry_cell_setting monoclinic
_symmetry_space_group_name_Hall '-P 2yn'
_symmetry_space_group_name_H-M 'P 1 21/n 1'
_atom_sites_solution_hydrogens geom
_atom_sites_solution_primary direct
_atom_sites_solution_secondary difmap
_audit_creation_method SHELXL-97
_cell_angle_alpha 90.00
_cell_angle_beta 106.09(3)
_cell_angle_gamma 90.00
_cell_formula_units_Z 2
_cell_length_a 12.907(3)
_cell_length_b 17.163(3)
_cell_length_c 13.244(3)
_cell_measurement_reflns_used 16
_cell_measurement_temperature 295(2)
_cell_measurement_theta_max 25
_cell_measurement_theta_min 20
_cell_volume 2818.9(10)
_computing_cell_refinement 'STOE DIF4'
_computing_data_collection 'PICKER STOE DIF4'
_computing_data_reduction 'STOE REDU4'
_computing_molecular_graphics SHELXLTL-Plus
_computing_publication_material SHELXL-93
_computing_structure_refinement 'SHELXL-97 (Sheldrick, 1997)'
_computing_structure_solution 'SHELXS-97 (Sheldrick, 1990)'
_diffrn_ambient_temperature 295(2)
_diffrn_measured_fraction_theta_full 1.000
_diffrn_measured_fraction_theta_max 1.000
_diffrn_measurement_method ' \w scans'
_diffrn_radiation_monochromator graphite
_diffrn_radiation_source 'fine-focus sealed tube'
_diffrn_radiation_type CuK\a
_diffrn_radiation_wavelength 1.54178
_diffrn_reflns_av_R_equivalents 0.0313
_diffrn_reflns_av_sigmaI/netI 0.0497
_diffrn_reflns_limit_h_max 0
_diffrn_reflns_limit_h_min -15
_diffrn_reflns_limit_k_max 0
_diffrn_reflns_limit_k_min -20
_diffrn_reflns_limit_l_max 15
_diffrn_reflns_limit_l_min -15
_diffrn_reflns_number 5151
_diffrn_reflns_theta_full 66.94
_diffrn_reflns_theta_max 65.94
_diffrn_reflns_theta_min 4.23
_diffrn_standards_decay_% 0
_diffrn_standards_interval_count 120
_diffrn_standards_number 1
_exptl_absorpt_coefficient_mu 1.355
_exptl_absorpt_correction_T_max 0.87
_exptl_absorpt_correction_T_min 0.77
_exptl_absorpt_correction_type numerical
_exptl_absorpt_process_details SHELXPREP
_exptl_crystal_density_diffrn 1.209
_exptl_crystal_density_method 'not measured'
_exptl_crystal_F_000 1100
_exptl_crystal_size_max 0.20
_exptl_crystal_size_mid 0.20
_exptl_crystal_size_min 0.10
_refine_diff_density_max 0.322
_refine_diff_density_min -0.237
_refine_diff_density_rms 0.049
_refine_ls_extinction_method none
_refine_ls_goodness_of_fit_ref 1.067
_refine_ls_hydrogen_treatment constr
_refine_ls_matrix_type full
_refine_ls_number_parameters 352
_refine_ls_number_reflns 4920
_refine_ls_number_restraints 0
_refine_ls_restrained_S_all 1.067
_refine_ls_R_factor_all 0.1117
_refine_ls_R_factor_gt 0.0611
_refine_ls_shift/su_max 0.003
_refine_ls_shift/su_mean 0.000
_refine_ls_structure_factor_coef Fsqd
_refine_ls_weighting_details 'calc w=1/[\s^2^(Fo^2^)+(0.0765P)^2^+1.6079P] where P=(Fo^2^+2Fc^2^)/3'
_refine_ls_weighting_scheme calc
_refine_ls_wR_factor_gt 0.1482
_refine_ls_wR_factor_ref 0.1905
_reflns_number_gt 3102
_reflns_number_total 4920
_reflns_threshold_expression >2sigma(I)
_cod_data_source_file jo0617114si20060829_102744.cif
_cod_data_source_block m
_cod_depositor_comments
;
The following automatic conversions were performed:
'_symmetry_cell_setting' value 'Monoclinic' changed to 'monoclinic'
according to '/home/saulius/struct/CIF-dictionaries/cif_core.dic'
dictionary named 'cif_core.dic' version 2.4.1 from 2010-06-29.

Automatic conversion script
Id: cif_fix_enum 1527 2010-12-29 10:47:43Z saulius 
;
_cod_original_sg_symbol_H-M 'P 21/n'
_cod_database_code 4022612

loop_
_symmetry_equiv_pos_as_xyz
'x, y, z'
'-x+1/2, y+1/2, -z+1/2'
'-x, -y, -z'
'x-1/2, -y-1/2, z-1/2'

loop_
_atom_site_label
_atom_site_type_symbol
_atom_site_fract_x
_atom_site_fract_y
_atom_site_fract_z
_atom_site_U_iso_or_equiv
_atom_site_adp_type
_atom_site_occupancy
_atom_site_symmetry_multiplicity
_atom_site_calc_flag
_atom_site_refinement_flags
_atom_site_disorder_assembly
_atom_site_disorder_group
C4B C 0.8427(2) -0.13209(17) 0.9595(2) 0.0436(7) Uani 1 1 d . . .
C4A C 0.8230(2) -0.05061(17) 0.9197(2) 0.0415(7) Uani 1 1 d . . .
C4 C 0.8248(2) -0.01794(17) 0.8273(2) 0.0435(7) Uani 1 1 d . . .
H4A H 0.8256 -0.0500 0.7709 0.052 Uiso 1 1 calc R . .
C3 C 0.8254(2) 0.06485(17) 0.8143(2) 0.0411(7) Uani 1 1 d . . .
C13 C 0.8631(2) 0.17831(17) 0.7221(2) 0.0419(7) Uani 1 1 d . . .
C20A C 0.9756(3) -0.24669(18) 1.2945(2) 0.0480(8) Uani 1 1 d . . .
H20A H 0.9407 -0.2743 1.3410 0.058 Uiso 1 1 calc R . .
C20B C 0.9083(2) -0.17662(17) 1.2436(2) 0.0449(7) Uani 1 1 d . . .
C21 C 0.8870(3) -0.10433(18) 1.2791(2) 0.0495(8) Uani 1 1 d . . .
H21A H 0.8979 -0.0963 1.3507 0.059 Uiso 1 1 calc R . .
C22 C 0.8487(2) -0.04213(18) 1.2083(2) 0.0479(8) Uani 1 1 d . . .
H22A H 0.8350 0.0059 1.2343 0.057 Uiso 1 1 calc R . .
C4BB C 0.8456(2) -0.12706(17) 1.0655(2) 0.0426(7) Uani 1 1 d . . .
C6AA C 0.8834(2) -0.18739(17) 1.1350(2) 0.0445(7) Uani 1 1 d . . .
C22A C 0.8315(2) -0.05155(17) 1.1013(2) 0.0427(7) Uani 1 1 d . . .
C22B C 0.8172(2) -0.00186(17) 1.0069(2) 0.0421(7) Uani 1 1 d . . .
C1 C 0.8133(2) 0.07714(17) 0.9953(2) 0.0424(7) Uani 1 1 d . . .
H1A H 0.8064 0.1081 1.0507 0.051 Uiso 1 1 calc R . .
C2 C 0.8193(2) 0.11313(17) 0.9007(2) 0.0396(7) Uani 1 1 d . . .
C14 C 0.8566(2) 0.22663(16) 0.8081(2) 0.0424(7) Uani 1 1 d . . .
C6B C 0.9831(3) -0.30048(18) 1.2001(2) 0.0494(8) Uani 1 1 d . . .
H6BA H 0.9511 -0.3517 1.2047 0.059 Uiso 1 1 calc R . .
C6A C 0.9195(2) -0.25668(17) 1.1012(2) 0.0452(7) Uani 1 1 d . . .
C6 C 0.9103(2) -0.26437(17) 0.9954(3) 0.0487(8) Uani 1 1 d . . .
H6A H 0.9295 -0.3112 0.9704 0.058 Uiso 1 1 calc R . .
C5 C 0.8720(2) -0.20216(17) 0.9238(2) 0.0467(8) Uani 1 1 d . . .
H5A H 0.8667 -0.2086 0.8528 0.056 Uiso 1 1 calc R . .
C24 C 0.8305(2) 0.19644(17) 0.8940(2) 0.0398(7) Uani 1 1 d . . .
C23 C 0.8423(2) 0.09921(17) 0.7215(2) 0.0420(7) Uani 1 1 d . . .
C25 C 0.8157(2) 0.24623(17) 0.9835(2) 0.0471(8) Uani 1 1 d . . .
H25A H 0.8580 0.2240 1.0494 0.057 Uiso 1 1 calc R . .
H25B H 0.8439 0.2979 0.9776 0.057 Uiso 1 1 calc R . .
C31 C 0.8380(3) 0.04795(18) 0.6276(2) 0.0485(8) Uani 1 1 d . . .
H31A H 0.8772 0.0001 0.6514 0.058 Uiso 1 1 calc R . .
H31B H 0.8734 0.0744 0.5815 0.058 Uiso 1 1 calc R . .
C26 C 0.7000(3) 0.25371(19) 0.9870(2) 0.0515(8) Uani 1 1 d . . .
H26A H 0.6730 0.2024 0.9971 0.062 Uiso 1 1 calc R . .
H26B H 0.6981 0.2854 1.0471 0.062 Uiso 1 1 calc R . .
C32 C 0.7226(3) 0.0280(2) 0.5658(3) 0.0600(9) Uani 1 1 d . . .
H32A H 0.6901 -0.0028 0.6104 0.072 Uiso 1 1 calc R . .
H32B H 0.6818 0.0761 0.5493 0.072 Uiso 1 1 calc R . .
C33 C 0.7124(3) -0.0163(2) 0.4646(3) 0.0647(10) Uani 1 1 d . . .
H33A H 0.7519 -0.0649 0.4807 0.078 Uiso 1 1 calc R . .
H33B H 0.7451 0.0141 0.4198 0.078 Uiso 1 1 calc R . .
C27 C 0.6262(3) 0.2895(2) 0.8894(3) 0.0576(9) Uani 1 1 d . . .
H27A H 0.6276 0.2576 0.8293 0.069 Uiso 1 1 calc R . .
H27B H 0.6535 0.3406 0.8790 0.069 Uiso 1 1 calc R . .
C34 C 0.5961(3) -0.0340(2) 0.4053(3) 0.0711(11) Uani 1 1 d . . .
H34A H 0.5642 -0.0647 0.4504 0.085 Uiso 1 1 calc R . .
H34B H 0.5567 0.0148 0.3909 0.085 Uiso 1 1 calc R . .
C28 C 0.5098(3) 0.2976(2) 0.8932(3) 0.0695(10) Uani 1 1 d . . .
H28A H 0.4864 0.2479 0.9140 0.083 Uiso 1 1 calc R . .
H28B H 0.5075 0.3352 0.9472 0.083 Uiso 1 1 calc R . .
C35 C 0.5815(4) -0.0765(3) 0.3044(3) 0.0934(14) Uani 1 1 d . . .
H35A H 0.6181 -0.1263 0.3184 0.112 Uiso 1 1 calc R . .
H35B H 0.6148 -0.0468 0.2595 0.112 Uiso 1 1 calc R . .
C29 C 0.4323(3) 0.3222(3) 0.7931(4) 0.0872(13) Uani 1 1 d . . .
H29A H 0.4383 0.2868 0.7380 0.105 Uiso 1 1 calc R . .
H29B H 0.4525 0.3737 0.7751 0.105 Uiso 1 1 calc R . .
C30 C 0.3158(3) 0.3245(3) 0.7955(4) 0.0961(15) Uani 1 1 d . . .
H30A H 0.2710 0.3404 0.7280 0.144 Uiso 1 1 calc R . .
H30B H 0.3081 0.3609 0.8480 0.144 Uiso 1 1 calc R . .
H30C H 0.2942 0.2736 0.8120 0.144 Uiso 1 1 calc R . .
C37 C 0.4654(4) -0.0899(3) 0.2478(3) 0.1001(16) Uani 1 1 d . . .
H37A H 0.4603 -0.1174 0.1835 0.150 Uiso 1 1 calc R . .
H37B H 0.4290 -0.0407 0.2323 0.150 Uiso 1 1 calc R . .
H37C H 0.4323 -0.1203 0.2913 0.150 Uiso 1 1 calc R . .
C12 C 0.9111(3) 0.21793(19) 0.6440(2) 0.0489(8) Uani 1 1 d . . .
H12A H 0.8665 0.2615 0.6113 0.059 Uiso 1 1 calc R . .
H12B H 0.9163 0.1816 0.5895 0.059 Uiso 1 1 calc R . .
C15 C 0.8989(3) 0.30864(17) 0.8030(3) 0.0484(8) Uani 1 1 d . . .
H15A H 0.8951 0.3383 0.8642 0.058 Uiso 1 1 calc R . .
H15B H 0.8564 0.3352 0.7405 0.058 Uiso 1 1 calc R . .
Cl1 Cl 1.0393(4) 0.4324(2) 0.5669(4) 0.1482(16) Uani 0.50 1 d P A -1
C C 0.9499(7) 0.4981(9) 0.4893(10) 0.119(4) Uani 0.50 1 d P A -1
H0A H 0.8981 0.5168 0.5246 0.143 Uiso 0.50 1 calc PR A -1
H0B H 0.9115 0.4751 0.4225 0.143 Uiso 0.50 1 calc PR A -1
Cl2 Cl 1.0390(3) 0.5761(3) 0.4716(5) 0.1427(17) Uani 0.50 1 d P A -1

loop_
_atom_site_aniso_label
_atom_site_aniso_U_11
_atom_site_aniso_U_22
_atom_site_aniso_U_33
_atom_site_aniso_U_23
_atom_site_aniso_U_13
_atom_site_aniso_U_12
C4B 0.0398(16) 0.0412(17) 0.0476(18) -0.0005(14) 0.0084(13) -0.0038(13)
C4A 0.0417(16) 0.0392(16) 0.0418(16) -0.0006(13) 0.0087(13) -0.0004(13)
C4 0.0488(18) 0.0391(16) 0.0414(17) -0.0052(13) 0.0107(14) -0.0025(13)
C3 0.0385(16) 0.0450(17) 0.0375(16) -0.0003(13) 0.0066(13) 0.0001(13)
C13 0.0414(16) 0.0420(17) 0.0413(16) 0.0019(13) 0.0098(13) 0.0016(13)
C20A 0.0520(19) 0.0452(18) 0.0495(18) 0.0083(15) 0.0184(15) -0.0028(14)
C20B 0.0473(18) 0.0422(17) 0.0505(19) 0.0042(14) 0.0226(14) -0.0031(13)
C21 0.057(2) 0.0534(19) 0.0448(17) 0.0068(15) 0.0250(15) 0.0027(15)
C22 0.0540(19) 0.0454(18) 0.0497(19) 0.0004(15) 0.0234(15) 0.0058(14)
C4BB 0.0390(16) 0.0409(17) 0.0477(17) 0.0031(14) 0.0118(13) -0.0018(13)
C6AA 0.0457(17) 0.0381(16) 0.0520(19) 0.0002(14) 0.0174(14) -0.0044(13)
C22A 0.0406(16) 0.0422(16) 0.0484(18) 0.0015(14) 0.0174(14) 0.0019(13)
C22B 0.0423(17) 0.0422(17) 0.0431(16) 0.0025(13) 0.0139(13) 0.0034(13)
C1 0.0460(17) 0.0408(17) 0.0438(17) -0.0009(13) 0.0181(14) 0.0035(13)
C2 0.0364(15) 0.0420(16) 0.0405(16) 0.0008(13) 0.0107(12) 0.0012(12)
C14 0.0429(16) 0.0384(16) 0.0439(17) -0.0003(13) 0.0091(13) 0.0018(13)
C6B 0.0558(19) 0.0362(16) 0.057(2) 0.0054(15) 0.0175(16) -0.0020(14)
C6A 0.0452(17) 0.0363(16) 0.0547(19) -0.0007(14) 0.0145(14) -0.0065(13)
C6 0.0526(19) 0.0330(16) 0.059(2) -0.0075(14) 0.0124(15) -0.0080(14)
C5 0.0488(18) 0.0410(17) 0.0472(18) -0.0109(14) 0.0083(14) -0.0091(14)
C24 0.0371(15) 0.0409(16) 0.0427(16) -0.0007(13) 0.0132(13) 0.0023(13)
C23 0.0424(16) 0.0441(17) 0.0402(16) -0.0022(13) 0.0128(13) -0.0002(13)
C25 0.0558(19) 0.0400(17) 0.0467(17) -0.0028(14) 0.0160(15) 0.0007(14)
C31 0.059(2) 0.0476(18) 0.0403(17) -0.0037(14) 0.0164(15) -0.0037(15)
C26 0.063(2) 0.0471(18) 0.0507(18) 0.0004(15) 0.0253(16) 0.0071(15)
C32 0.063(2) 0.059(2) 0.051(2) -0.0105(17) 0.0054(17) 0.0027(17)
C33 0.079(3) 0.059(2) 0.052(2) -0.0070(17) 0.0105(18) -0.0081(19)
C27 0.059(2) 0.060(2) 0.057(2) 0.0017(17) 0.0210(17) 0.0064(17)
C34 0.082(3) 0.066(2) 0.056(2) -0.0038(19) 0.0040(19) -0.003(2)
C28 0.067(2) 0.084(3) 0.063(2) 0.004(2) 0.0280(19) 0.015(2)
C35 0.090(3) 0.116(4) 0.068(3) -0.020(3) 0.011(2) -0.013(3)
C29 0.070(3) 0.100(3) 0.087(3) 0.013(3) 0.016(2) 0.011(2)
C30 0.058(3) 0.102(4) 0.127(4) 0.015(3) 0.025(3) -0.006(2)
C37 0.084(3) 0.134(4) 0.073(3) -0.023(3) 0.007(2) -0.029(3)
C12 0.058(2) 0.0472(18) 0.0432(17) 0.0075(14) 0.0170(15) 0.0041(15)
C15 0.059(2) 0.0363(16) 0.0510(18) 0.0064(14) 0.0176(15) 0.0045(14)
Cl1 0.193(4) 0.095(3) 0.169(4) 0.041(2) 0.070(4) 0.043(3)
C 0.082(7) 0.156(11) 0.119(9) 0.009(8) 0.026(7) 0.024(8)
Cl2 0.125(3) 0.103(2) 0.212(5) 0.043(3) 0.066(3) 0.008(3)

loop_
_atom_type_symbol
_atom_type_description
_atom_type_scat_dispersion_real
_atom_type_scat_dispersion_imag
_atom_type_scat_source
C C 0.0181 0.0091 'International Tables Vol C Tables 4.2.6.8 and 6.1.1.4'
H H 0.0000 0.0000 'International Tables Vol C Tables 4.2.6.8 and 6.1.1.4'
Cl Cl 0.3639 0.7018 'International Tables Vol C Tables 4.2.6.8 and 6.1.1.4'

loop_
_geom_angle_atom_site_label_1
_geom_angle_atom_site_label_2
_geom_angle_atom_site_label_3
_geom_angle
_geom_angle_site_symmetry_1
_geom_angle_site_symmetry_3
C5 C4B C4BB 117.6(3) . .
C5 C4B C4A 137.0(3) . .
C4BB C4B C4A 104.6(3) . .
C4 C4A C22B 120.1(3) . .
C4 C4A C4B 131.7(3) . .
C22B C4A C4B 107.6(2) . .
C4A C4 C3 121.5(3) . .
C4 C3 C2 118.4(3) . .
C4 C3 C23 121.2(3) . .
C2 C3 C23 120.1(3) . .
C23 C13 C14 121.3(3) . .
C23 C13 C12 123.7(3) . .
C14 C13 C12 114.3(3) . .
C20B C20A C12 108.7(2) . 3_757
C20B C20A C6B 105.3(2) . .
C12 C20A C6B 110.3(3) 3_757 .
C21 C20B C6AA 117.3(3) . .
C21 C20B C20A 134.5(3) . .
C6AA C20B C20A 106.9(3) . .
C20B C21 C22 121.2(3) . .
C22A C22 C21 121.2(3) . .
C6AA C4BB C4B 121.9(3) . .
C6AA C4BB C22A 121.4(3) . .
C4B C4BB C22A 115.1(3) . .
C4BB C6AA C6A 120.9(3) . .
C4BB C6AA C20B 121.7(3) . .
C6A C6AA C20B 116.2(3) . .
C22 C22A C4BB 116.9(3) . .
C22 C22A C22B 138.1(3) . .
C4BB C22A C22B 104.1(2) . .
C1 C22B C4A 119.7(3) . .
C1 C22B C22A 131.2(3) . .
C4A C22B C22A 108.6(2) . .
C22B C1 C2 121.5(3) . .
C1 C2 C3 118.8(3) . .
C1 C2 C24 121.1(3) . .
C3 C2 C24 119.8(3) . .
C24 C14 C13 121.5(3) . .
C24 C14 C15 124.0(3) . .
C13 C14 C15 113.7(3) . .
C6A C6B C15 108.7(2) . 3_757
C6A C6B C20A 104.7(2) . .
C15 C6B C20A 110.6(3) 3_757 .
C6 C6A C6AA 117.7(3) . .
C6 C6A C6B 134.0(3) . .
C6AA C6A C6B 106.9(3) . .
C6A C6 C5 121.4(3) . .
C4B C5 C6 120.2(3) . .
C14 C24 C2 118.4(3) . .
C14 C24 C25 123.2(3) . .
C2 C24 C25 118.3(3) . .
C13 C23 C3 118.3(3) . .
C13 C23 C31 122.6(3) . .
C3 C23 C31 119.1(3) . .
C26 C25 C24 114.2(3) . .
C23 C31 C32 112.2(3) . .
C27 C26 C25 113.8(3) . .
C33 C32 C31 114.8(3) . .
C32 C33 C34 112.9(3) . .
C26 C27 C28 113.8(3) . .
C35 C34 C33 115.0(3) . .
C29 C28 C27 115.1(3) . .
C34 C35 C37 112.7(4) . .
C28 C29 C30 114.7(4) . .
C13 C12 C20A 106.9(2) . 3_757
C14 C15 C6B 106.7(2) . 3_757
Cl1 C Cl2 102.3(5) . .

loop_
_geom_bond_atom_site_label_1
_geom_bond_atom_site_label_2
_geom_bond_distance
_geom_bond_site_symmetry_2
C4B C5 1.383(4) .
C4B C4BB 1.397(4) .
C4B C4A 1.491(4) .
C4A C4 1.352(4) .
C4A C22B 1.444(4) .
C4 C3 1.432(4) .
C3 C2 1.431(4) .
C3 C23 1.434(4) .
C13 C23 1.384(4) .
C13 C14 1.430(4) .
C13 C12 1.507(4) .
C20A C20B 1.526(4) .
C20A C12 1.544(4) 3_757
C20A C6B 1.578(4) .
C20B C21 1.381(4) .
C20B C6AA 1.397(4) .
C21 C22 1.416(4) .
C22 C22A 1.382(4) .
C4BB C6AA 1.381(4) .
C4BB C22A 1.408(4) .
C6AA C6A 1.395(4) .
C22A C22B 1.482(4) .
C22B C1 1.364(4) .
C1 C2 1.419(4) .
C2 C24 1.442(4) .
C14 C24 1.375(4) .
C14 C15 1.518(4) .
C6B C6A 1.536(4) .
C6B C15 1.542(4) 3_757
C6A C6 1.379(4) .
C6 C5 1.423(4) .
C24 C25 1.516(4) .
C23 C31 1.512(4) .
C25 C26 1.513(4) .
C31 C32 1.526(4) .
C26 C27 1.507(4) .
C32 C33 1.515(4) .
C33 C34 1.520(5) .
C27 C28 1.523(5) .
C34 C35 1.488(5) .
C28 C29 1.484(5) .
C35 C37 1.496(6) .
C29 C30 1.513(5) .
C12 C20A 1.545(4) 3_757
C15 C6B 1.542(4) 3_757
Cl1 C 1.733(13) .
C Cl2 1.821(14) .
